data_7218842
loop_
_publ_author_name
'Li, Ya-Nan'
'Huo, Li-Hua'
'Yu, Yi-Zhe'
'Ge, Fa-Yuan'
'Deng, Zhao-Peng'
'Zhu, Zhi-Biao'
'Gao, Shan'

_publ_section_title
;
 Influence of solvents and assembly on the supramolecular patterns and
 luminescent properties of organic salts comprising
 4,4&#x2019;-dihydroxybiphenyl-3,3&#x2019;-disulfonate and
 triphenylmethanaminium
;
_journal_name_full 'RSC Adv.'
_journal_paper_doi 10.1039/C4RA12338G
_journal_year 2014
_chemical_formula_moiety 'C12 H8 O8 S2, 2(C19 H18 N), C H4 O'
_chemical_formula_sum 'C51 H48 N2 O9 S2'
_chemical_formula_weight 897.03
_chemical_name_systematic
; 
 ? 
;
_space_group_IT_number 2
_symmetry_cell_setting triclinic
_symmetry_space_group_name_Hall '-P 1'
_symmetry_space_group_name_H-M 'P -1'
_atom_sites_solution_hydrogens geom
_atom_sites_solution_primary direct
_atom_sites_solution_secondary difmap
_audit_creation_method SHELXL-97
_cell_angle_alpha 87.493(4)
_cell_angle_beta 85.351(4)
_cell_angle_gamma 63.093(5)
_cell_formula_units_Z 2
_cell_length_a 12.9200(7)
_cell_length_b 13.9363(6)
_cell_length_c 13.9627(6)
_cell_measurement_reflns_used 3483
_cell_measurement_temperature 295(2)
_cell_measurement_theta_max 27.50
_cell_measurement_theta_min 3.16
_cell_volume 2234.5(2)
_computing_cell_refinement
;
CrysAlis Pro (Agilent, 2013)
;
_computing_data_collection
;
CrysAlis Pro (Agilent, 2013)
;
_computing_data_reduction
;
CrysAlis Pro (Agilent, 2013)
;
_computing_molecular_graphics '(K. Brandenburg, Diamond 3.1, 2009)'
_computing_publication_material '(K. Brandenburg, Diamond 3.1, 2009)'
_computing_structure_refinement 'SHELXL-97 (Sheldrick, 1997)'
_computing_structure_solution 'SHELXS-97 (Sheldrick, 1990)'
_diffrn_ambient_temperature 295(2)
_diffrn_detector_area_resol_mean 16.1954
_diffrn_measured_fraction_theta_full 0.986
_diffrn_measured_fraction_theta_max 0.986
_diffrn_measurement_device_type 'Xcalibur, Eos'
_diffrn_measurement_method '\w scans'
_diffrn_radiation_monochromator graphite
_diffrn_radiation_source 'Enhance (Mo) X-ray Source'
_diffrn_radiation_type MoK\a
_diffrn_radiation_wavelength 0.71073
_diffrn_reflns_av_R_equivalents 0.0206
_diffrn_reflns_av_sigmaI/netI 0.0581
_diffrn_reflns_limit_h_max 10
_diffrn_reflns_limit_h_min -16
_diffrn_reflns_limit_k_max 18
_diffrn_reflns_limit_k_min -18
_diffrn_reflns_limit_l_max 17
_diffrn_reflns_limit_l_min -18
_diffrn_reflns_number 13260
_diffrn_reflns_theta_full 27.56
_diffrn_reflns_theta_max 27.56
_diffrn_reflns_theta_min 3.16
_exptl_absorpt_coefficient_mu 0.180
_exptl_absorpt_correction_T_max 0.9683
_exptl_absorpt_correction_T_min 0.9615
_exptl_absorpt_correction_type multi-scan
_exptl_absorpt_process_details
; 
CrysAlis Pro (Agilent, 2013)
Empirical absorption correction using spherical harmonics,
 implemented in SCALE3 ABSPACK scaling algorithm. 
;
_exptl_crystal_colour colorless
_exptl_crystal_density_diffrn 1.333
_exptl_crystal_density_method 'not measured'
_exptl_crystal_description prism
_exptl_crystal_F_000 944
_exptl_crystal_size_max 0.22
_exptl_crystal_size_mid 0.19
_exptl_crystal_size_min 0.18
_refine_diff_density_max 0.439
_refine_diff_density_min -0.316
_refine_diff_density_rms 0.048
_refine_ls_extinction_method none
_refine_ls_goodness_of_fit_ref 1.036
_refine_ls_hydrogen_treatment mixed
_refine_ls_matrix_type full
_refine_ls_number_parameters 605
_refine_ls_number_reflns 10178
_refine_ls_number_restraints 15
_refine_ls_restrained_S_all 1.035
_refine_ls_R_factor_all 0.1068
_refine_ls_R_factor_gt 0.0625
_refine_ls_shift/su_max 0.001
_refine_ls_shift/su_mean 0.000
_refine_ls_structure_factor_coef Fsqd
_refine_ls_weighting_details 'calc w=1/[\s^2^(Fo^2^)+(0.0564P)^2^+0.9768P] where P=(Fo^2^+2Fc^2^)/3'
_refine_ls_weighting_scheme calc
_refine_ls_wR_factor_gt 0.1349
_refine_ls_wR_factor_ref 0.1580
_reflns_number_gt 6472
_reflns_number_total 10178
_reflns_threshold_expression >2sigma(I)
_cod_data_source_file c4ra12338g2.cif
_cod_data_source_block 5
_cod_original_cell_volume 2234.47(18)
_cod_database_code 7218842

loop_
_symmetry_equiv_pos_as_xyz
'x, y, z'
'-x, -y, -z'

loop_
_atom_site_label
_atom_site_type_symbol
_atom_site_fract_x
_atom_site_fract_y
_atom_site_fract_z
_atom_site_U_iso_or_equiv
_atom_site_adp_type
_atom_site_occupancy
_atom_site_symmetry_multiplicity
_atom_site_calc_flag
_atom_site_refinement_flags
S1 S 0.33933(6) -0.07636(6) 0.51221(5) 0.04175(18) Uani 1 1 d .
S2 S 0.26477(7) 0.06974(6) 1.02596(5) 0.0472(2) Uani 1 1 d .
O1 O 0.3533(2) 0.01601(19) 0.53237(17) 0.0744(7) Uani 1 1 d .
O2 O 0.3221(2) -0.0827(2) 0.41237(14) 0.0788(8) Uani 1 1 d .
O3 O 0.4326(2) -0.1739(2) 0.54491(18) 0.0867(9) Uani 1 1 d .
O4 O 0.1644(3) -0.1553(2) 0.45943(17) 0.0856(8) Uani 1 1 d D
H4O H 0.204(4) -0.127(4) 0.429(3) 0.128 Uiso 1 1 d D
O5 O 0.2622(2) 0.17317(17) 1.0136(2) 0.0752(7) Uani 1 1 d .
O6 O 0.3688(2) -0.01543(18) 0.98433(17) 0.0748(7) Uani 1 1 d .
O7 O 0.2405(3) 0.0501(2) 1.12622(16) 0.0891(9) Uani 1 1 d .
O8 O 0.0077(2) 0.17968(18) 1.09380(16) 0.0704(7) Uani 1 1 d D
H8O H 0.0765(17) 0.148(3) 1.113(3) 0.106 Uiso 1 1 d D
O9 O 0.52143(18) -0.13546(17) 0.27339(14) 0.0529(5) Uani 1 1 d D
H9O H 0.4595(18) -0.129(3) 0.304(2) 0.079 Uiso 1 1 d D
N1 N 0.64325(19) -0.21237(18) 0.45228(16) 0.0416(5) Uani 1 1 d D
H1N1 H 0.5860(18) -0.211(2) 0.4901(14) 0.062 Uiso 1 1 d D
H1N2 H 0.623(2) -0.208(2) 0.3942(8) 0.062 Uiso 1 1 d D
H1N3 H 0.650(2) -0.1547(15) 0.4630(16) 0.062 Uiso 1 1 d D
N2 N 0.4573(2) 0.19543(17) 0.93210(16) 0.0396(5) Uani 1 1 d D
H2N1 H 0.3963(13) 0.192(2) 0.9587(15) 0.059 Uiso 1 1 d D
H2N2 H 0.5174(13) 0.1398(16) 0.9512(16) 0.059 Uiso 1 1 d D
H2N3 H 0.4563(19) 0.191(2) 0.8709(7) 0.059 Uiso 1 1 d D
C1 C 0.7561(2) -0.3125(2) 0.46645(17) 0.0356(6) Uani 1 1 d .
C2 C 0.8492(2) -0.29660(19) 0.40318(18) 0.0354(6) Uani 1 1 d .
C3 C 0.8371(3) -0.2805(2) 0.3048(2) 0.0494(7) Uani 1 1 d .
H3A H 0.7709 -0.2768 0.2795 0.059 Uiso 1 1 calc R
C4 C 0.9205(3) -0.2700(2) 0.2441(2) 0.0580(8) Uani 1 1 d .
H4A H 0.9114 -0.2604 0.1785 0.070 Uiso 1 1 calc R
C5 C 1.0173(3) -0.2738(2) 0.2812(3) 0.0628(9) Uani 1 1 d .
H5A H 1.0744 -0.2671 0.2405 0.075 Uiso 1 1 calc R
C6 C 1.0302(3) -0.2873(3) 0.3774(3) 0.0604(9) Uani 1 1 d .
H6A H 1.0955 -0.2886 0.4022 0.072 Uiso 1 1 calc R
C7 C 0.9466(2) -0.2992(2) 0.4389(2) 0.0459(7) Uani 1 1 d .
H7A H 0.9565 -0.3089 0.5044 0.055 Uiso 1 1 calc R
C8 C 0.7768(2) -0.3195(2) 0.57399(18) 0.0391(6) Uani 1 1 d .
C9 C 0.7644(3) -0.2300(3) 0.6225(2) 0.0555(8) Uani 1 1 d .
H9A H 0.7397 -0.1642 0.5904 0.067 Uiso 1 1 calc R
C10 C 0.7882(3) -0.2371(3) 0.7181(2) 0.0680(10) Uani 1 1 d .
H10A H 0.7789 -0.1761 0.7499 0.082 Uiso 1 1 calc R
C11 C 0.8254(3) -0.3331(3) 0.7661(2) 0.0709(10) Uani 1 1 d .
H11A H 0.8422 -0.3379 0.8302 0.085 Uiso 1 1 calc R
C12 C 0.8378(3) -0.4219(3) 0.7194(2) 0.0724(10) Uani 1 1 d .
H12A H 0.8624 -0.4873 0.7521 0.087 Uiso 1 1 calc R
C13 C 0.8140(3) -0.4157(2) 0.6236(2) 0.0551(8) Uani 1 1 d .
H13A H 0.8232 -0.4771 0.5926 0.066 Uiso 1 1 calc R
C14 C 0.7434(2) -0.4095(2) 0.43341(19) 0.0430(6) Uani 1 1 d .
C15 C 0.8395(3) -0.4961(2) 0.3925(2) 0.0566(8) Uani 1 1 d .
H15A H 0.9098 -0.4926 0.3822 0.068 Uiso 1 1 calc R
C16 C 0.8328(4) -0.5874(3) 0.3668(3) 0.0776(11) Uani 1 1 d .
H16A H 0.8986 -0.6450 0.3398 0.093 Uiso 1 1 calc R
C17 C 0.7317(5) -0.5938(4) 0.3805(4) 0.1004(15) Uani 1 1 d .
H17A H 0.7277 -0.6559 0.3639 0.120 Uiso 1 1 calc R
C18 C 0.6354(5) -0.5086(4) 0.4186(4) 0.1134(17) Uani 1 1 d .
H18A H 0.5651 -0.5122 0.4265 0.136 Uiso 1 1 calc R
C19 C 0.6408(3) -0.4156(3) 0.4464(3) 0.0799(11) Uani 1 1 d .
H19A H 0.5747 -0.3584 0.4734 0.096 Uiso 1 1 calc R
C20 C 0.4606(2) 0.30045(19) 0.95375(17) 0.0339(5) Uani 1 1 d .
C21 C 0.3353(2) 0.3894(2) 0.96054(18) 0.0379(6) Uani 1 1 d .
C22 C 0.2590(3) 0.3958(3) 0.8944(3) 0.0687(10) Uani 1 1 d .
H22A H 0.2834 0.3435 0.8472 0.082 Uiso 1 1 calc R
C23 C 0.1470(3) 0.4782(3) 0.8966(3) 0.0888(13) Uani 1 1 d .
H23A H 0.0969 0.4805 0.8514 0.107 Uiso 1 1 calc R
C24 C 0.1095(3) 0.5562(3) 0.9644(3) 0.0774(11) Uani 1 1 d .
H24A H 0.0338 0.6114 0.9663 0.093 Uiso 1 1 calc R
C25 C 0.1846(3) 0.5523(3) 1.0295(3) 0.0710(10) Uani 1 1 d .
H25A H 0.1602 0.6061 1.0752 0.085 Uiso 1 1 calc R
C26 C 0.2968(3) 0.4691(2) 1.0283(2) 0.0522(7) Uani 1 1 d .
H26A H 0.3465 0.4671 1.0738 0.063 Uiso 1 1 calc R
C27 C 0.5320(2) 0.3223(2) 0.87064(17) 0.0360(6) Uani 1 1 d .
C28 C 0.5021(3) 0.4260(2) 0.8388(2) 0.0539(8) Uani 1 1 d .
H28A H 0.4365 0.4827 0.8669 0.065 Uiso 1 1 calc R
C29 C 0.5681(3) 0.4467(3) 0.7658(3) 0.0707(10) Uani 1 1 d .
H29A H 0.5474 0.5173 0.7460 0.085 Uiso 1 1 calc R
C30 C 0.6632(3) 0.3645(3) 0.7225(2) 0.0673(10) Uani 1 1 d .
H30A H 0.7059 0.3785 0.6719 0.081 Uiso 1 1 calc R
C31 C 0.6957(3) 0.2610(3) 0.7541(2) 0.0559(8) Uani 1 1 d .
H31A H 0.7614 0.2049 0.7252 0.067 Uiso 1 1 calc R
C32 C 0.6319(2) 0.2395(2) 0.82818(19) 0.0439(6) Uani 1 1 d .
H32A H 0.6558 0.1691 0.8500 0.053 Uiso 1 1 calc R
C33 C 0.5168(2) 0.28254(19) 1.04946(18) 0.0350(6) Uani 1 1 d .
C34 C 0.6135(2) 0.2984(2) 1.05948(19) 0.0432(6) Uani 1 1 d .
H34A H 0.6466 0.3204 1.0068 0.052 Uiso 1 1 calc R
C35 C 0.6618(3) 0.2816(2) 1.1484(2) 0.0544(8) Uani 1 1 d .
H35A H 0.7275 0.2914 1.1547 0.065 Uiso 1 1 calc R
C36 C 0.6119(3) 0.2507(2) 1.2264(2) 0.0561(8) Uani 1 1 d .
H36A H 0.6433 0.2406 1.2858 0.067 Uiso 1 1 calc R
C37 C 0.5166(3) 0.2346(2) 1.2172(2) 0.0565(8) Uani 1 1 d .
H37A H 0.4836 0.2132 1.2703 0.068 Uiso 1 1 calc R
C38 C 0.4691(3) 0.2499(2) 1.12950(19) 0.0468(7) Uani 1 1 d .
H38A H 0.4045 0.2383 1.1238 0.056 Uiso 1 1 calc R
C39 C 0.2136(2) -0.0665(2) 0.57944(18) 0.0367(6) Uani 1 1 d .
C40 C 0.1450(3) -0.1084(2) 0.5465(2) 0.0513(7) Uani 1 1 d .
C41 C 0.0507(3) -0.1034(3) 0.6064(2) 0.0638(9) Uani 1 1 d .
H41A H 0.0018 -0.1292 0.5848 0.077 Uiso 1 1 calc R
C42 C 0.0298(3) -0.0611(3) 0.6964(2) 0.0537(8) Uani 1 1 d .
H42A H -0.0322 -0.0605 0.7355 0.064 Uiso 1 1 calc R
C43 C 0.0981(2) -0.0189(2) 0.73141(18) 0.0389(6) Uani 1 1 d .
C44 C 0.1888(2) -0.0209(2) 0.67027(17) 0.0366(6) Uani 1 1 d .
H44A H 0.2346 0.0090 0.6905 0.044 Uiso 1 1 calc R
C45 C 0.0761(2) 0.0281(2) 0.82827(18) 0.0376(6) Uani 1 1 d .
C46 C 0.1674(2) 0.0237(2) 0.87852(18) 0.0384(6) Uani 1 1 d .
H46A H 0.2434 -0.0140 0.8524 0.046 Uiso 1 1 calc R
C47 C 0.1476(2) 0.0740(2) 0.96607(18) 0.0402(6) Uani 1 1 d .
C48 C 0.0342(3) 0.1288(2) 1.00736(19) 0.0465(7) Uani 1 1 d .
C49 C -0.0563(3) 0.1312(2) 0.9602(2) 0.0541(8) Uani 1 1 d .
H49A H -0.1319 0.1663 0.9878 0.065 Uiso 1 1 calc R
C50 C -0.0357(2) 0.0817(2) 0.8721(2) 0.0476(7) Uani 1 1 d .
H50A H -0.0982 0.0844 0.8414 0.057 Uiso 1 1 calc R
C51 C 0.5143(4) -0.0308(3) 0.2576(3) 0.0747(10) Uani 1 1 d .
H51A H 0.4433 0.0149 0.2285 0.112 Uiso 1 1 calc R
H51B H 0.5794 -0.0360 0.2158 0.112 Uiso 1 1 calc R
H51C H 0.5155 -0.0009 0.3179 0.112 Uiso 1 1 calc R

loop_
_atom_site_aniso_label
_atom_site_aniso_U_11
_atom_site_aniso_U_22
_atom_site_aniso_U_33
_atom_site_aniso_U_23
_atom_site_aniso_U_13
_atom_site_aniso_U_12
S1 0.0433(4) 0.0499(4) 0.0323(3) -0.0029(3) 0.0043(3) -0.0221(3)
S2 0.0616(5) 0.0425(4) 0.0428(4) -0.0073(3) -0.0005(3) -0.0280(4)
O1 0.0859(17) 0.0816(16) 0.0789(16) -0.0255(13) 0.0321(13) -0.0620(14)
O2 0.0888(18) 0.138(2) 0.0339(11) -0.0139(13) 0.0109(11) -0.0736(17)
O3 0.0482(13) 0.0853(18) 0.0807(17) 0.0277(14) 0.0239(12) 0.0033(12)
O4 0.118(2) 0.131(2) 0.0512(14) -0.0331(15) 0.0116(14) -0.0943(19)
O5 0.0646(15) 0.0479(13) 0.122(2) -0.0037(13) 0.0012(14) -0.0343(12)
O6 0.0615(14) 0.0640(15) 0.0774(16) -0.0222(12) -0.0257(12) -0.0041(12)
O7 0.141(2) 0.123(2) 0.0414(13) -0.0017(13) -0.0148(14) -0.091(2)
O8 0.0856(17) 0.0594(15) 0.0500(13) -0.0181(11) 0.0240(13) -0.0214(13)
O9 0.0540(13) 0.0627(13) 0.0489(12) -0.0060(10) -0.0019(10) -0.0322(11)
N1 0.0345(12) 0.0470(14) 0.0387(12) -0.0030(11) -0.0029(10) -0.0140(11)
N2 0.0439(13) 0.0371(12) 0.0421(13) -0.0054(10) -0.0048(10) -0.0213(10)
C1 0.0336(13) 0.0374(14) 0.0345(13) -0.0053(11) -0.0012(11) -0.0146(11)
C2 0.0346(13) 0.0342(13) 0.0361(13) -0.0077(11) 0.0013(11) -0.0141(11)
C3 0.0485(17) 0.0575(18) 0.0415(16) -0.0029(13) 0.0003(13) -0.0235(15)
C4 0.065(2) 0.0555(19) 0.0452(17) 0.0056(14) 0.0076(15) -0.0222(16)
C5 0.060(2) 0.0533(19) 0.077(2) -0.0006(17) 0.0223(18) -0.0323(17)
C6 0.0453(18) 0.065(2) 0.081(2) -0.0121(18) 0.0067(16) -0.0342(16)
C7 0.0417(15) 0.0511(17) 0.0483(16) -0.0121(13) 0.0004(13) -0.0234(13)
C8 0.0311(13) 0.0488(16) 0.0341(13) -0.0065(12) 0.0002(11) -0.0149(12)
C9 0.065(2) 0.0536(18) 0.0450(17) -0.0123(14) -0.0079(15) -0.0223(16)
C10 0.071(2) 0.077(2) 0.0506(19) -0.0259(18) -0.0067(17) -0.0266(19)
C11 0.062(2) 0.096(3) 0.0356(17) -0.0097(19) -0.0056(15) -0.018(2)
C12 0.080(3) 0.073(2) 0.0444(19) 0.0063(17) -0.0074(17) -0.017(2)
C13 0.063(2) 0.0518(18) 0.0431(16) -0.0033(14) -0.0023(14) -0.0193(16)
C14 0.0456(16) 0.0513(17) 0.0397(15) -0.0032(13) -0.0071(12) -0.0275(14)
C15 0.061(2) 0.0473(18) 0.063(2) -0.0117(15) -0.0009(16) -0.0250(15)
C16 0.098(3) 0.055(2) 0.081(3) -0.0170(19) -0.009(2) -0.033(2)
C17 0.125(4) 0.078(3) 0.124(4) -0.019(3) -0.029(3) -0.063(3)
C18 0.097(4) 0.118(4) 0.168(5) -0.025(4) -0.011(3) -0.083(3)
C19 0.063(2) 0.083(3) 0.111(3) -0.025(2) 0.008(2) -0.049(2)
C20 0.0382(14) 0.0329(13) 0.0348(13) -0.0056(10) -0.0015(11) -0.0194(11)
C21 0.0369(14) 0.0362(14) 0.0409(14) 0.0000(11) 0.0008(11) -0.0172(12)
C22 0.057(2) 0.058(2) 0.081(2) -0.0149(18) -0.0265(18) -0.0120(16)
C23 0.060(2) 0.067(3) 0.123(4) -0.002(2) -0.038(2) -0.010(2)
C24 0.047(2) 0.057(2) 0.106(3) 0.015(2) -0.002(2) -0.0060(17)
C25 0.069(2) 0.049(2) 0.071(2) -0.0075(17) 0.0124(19) -0.0069(17)
C26 0.0526(18) 0.0455(17) 0.0496(17) -0.0069(14) -0.0009(14) -0.0141(14)
C27 0.0404(14) 0.0400(14) 0.0307(13) -0.0049(11) -0.0029(11) -0.0203(12)
C28 0.0581(19) 0.0464(17) 0.0520(18) 0.0010(14) 0.0104(15) -0.0214(15)
C29 0.069(2) 0.063(2) 0.072(2) 0.0181(18) 0.0102(19) -0.0271(19)
C30 0.056(2) 0.093(3) 0.0498(19) 0.0135(18) 0.0075(16) -0.034(2)
C31 0.0447(17) 0.075(2) 0.0412(16) -0.0084(16) 0.0050(13) -0.0211(16)
C32 0.0407(15) 0.0453(16) 0.0431(15) -0.0036(12) -0.0019(12) -0.0170(13)
C33 0.0379(14) 0.0296(13) 0.0368(14) -0.0067(11) -0.0016(11) -0.0142(11)
C34 0.0456(16) 0.0453(16) 0.0409(15) -0.0066(12) -0.0017(12) -0.0221(13)
C35 0.0536(18) 0.0585(19) 0.0549(19) -0.0112(15) -0.0169(15) -0.0254(15)
C36 0.076(2) 0.0474(18) 0.0405(16) -0.0029(13) -0.0191(16) -0.0217(16)
C37 0.084(2) 0.0518(19) 0.0388(16) 0.0018(14) -0.0046(16) -0.0350(18)
C38 0.0594(18) 0.0514(17) 0.0382(15) 0.0011(13) -0.0024(13) -0.0329(15)
C39 0.0375(14) 0.0393(14) 0.0351(13) -0.0001(11) -0.0002(11) -0.0193(12)
C40 0.0631(19) 0.0647(19) 0.0405(16) -0.0079(14) 0.0006(14) -0.0415(17)
C41 0.074(2) 0.093(3) 0.0532(19) -0.0077(18) -0.0031(17) -0.062(2)
C42 0.0512(18) 0.071(2) 0.0530(18) 0.0017(15) 0.0043(14) -0.0418(17)
C43 0.0367(14) 0.0434(15) 0.0381(14) 0.0017(12) -0.0017(11) -0.0197(12)
C44 0.0350(13) 0.0424(15) 0.0344(13) -0.0022(11) -0.0020(11) -0.0191(12)
C45 0.0344(14) 0.0384(14) 0.0387(14) 0.0028(11) 0.0039(11) -0.0165(12)
C46 0.0377(14) 0.0374(14) 0.0364(14) -0.0017(11) 0.0072(11) -0.0150(12)
C47 0.0515(16) 0.0308(13) 0.0357(14) -0.0006(11) 0.0065(12) -0.0178(12)
C48 0.0602(19) 0.0356(15) 0.0373(15) -0.0035(12) 0.0156(14) -0.0187(14)
C49 0.0442(17) 0.0464(17) 0.0542(18) 0.0015(14) 0.0187(14) -0.0089(14)
C50 0.0336(14) 0.0482(16) 0.0527(17) 0.0063(14) 0.0054(12) -0.0130(13)
C51 0.097(3) 0.068(2) 0.068(2) -0.0072(18) -0.012(2) -0.043(2)

loop_
_atom_type_symbol
_atom_type_description
_atom_type_scat_dispersion_real
_atom_type_scat_dispersion_imag
_atom_type_scat_source
C C 0.0033 0.0016 'International Tables Vol C Tables 4.2.6.8 and 6.1.1.4'
H H 0.0000 0.0000 'International Tables Vol C Tables 4.2.6.8 and 6.1.1.4'
N N 0.0061 0.0033 'International Tables Vol C Tables 4.2.6.8 and 6.1.1.4'
O O 0.0106 0.0060 'International Tables Vol C Tables 4.2.6.8 and 6.1.1.4'
S S 0.1246 0.1234 'International Tables Vol C Tables 4.2.6.8 and 6.1.1.4'

loop_
_geom_angle_atom_site_label_1
_geom_angle_atom_site_label_2
_geom_angle_atom_site_label_3
_geom_angle
O1 S1 O3 112.15(18)
O1 S1 O2 112.62(16)
O3 S1 O2 111.52(16)
O1 S1 C39 107.58(12)
O3 S1 C39 105.23(13)
O2 S1 C39 107.26(13)
O6 S2 O5 113.22(16)
O6 S2 O7 112.87(17)
O5 S2 O7 110.79(16)
O6 S2 C47 107.24(13)
O5 S2 C47 106.98(14)
O7 S2 C47 105.17(14)
C40 O4 H4O 101(3)
C48 O8 H8O 96(3)
C51 O9 H9O 108(2)
C1 N1 H1N1 112.5(18)
C1 N1 H1N2 111.4(19)
H1N1 N1 H1N2 106.7(14)
C1 N1 H1N3 111.4(19)
H1N1 N1 H1N3 107.2(14)
H1N2 N1 H1N3 107.4(14)
C20 N2 H2N1 112.5(18)
C20 N2 H2N2 112.1(18)
H2N1 N2 H2N2 107.5(14)
C20 N2 H2N3 108.9(18)
H2N1 N2 H2N3 107.5(14)
H2N2 N2 H2N3 108.1(14)
N1 C1 C2 105.8(2)
N1 C1 C14 108.3(2)
C2 C1 C14 110.7(2)
N1 C1 C8 106.97(19)
C2 C1 C8 112.8(2)
C14 C1 C8 111.9(2)
C7 C2 C3 118.0(3)
C7 C2 C1 122.8(2)
C3 C2 C1 119.2(2)
C4 C3 C2 121.6(3)
C4 C3 H3A 119.2
C2 C3 H3A 119.2
C5 C4 C3 119.4(3)
C5 C4 H4A 120.3
C3 C4 H4A 120.3
C6 C5 C4 120.2(3)
C6 C5 H5A 119.9
C4 C5 H5A 119.9
C5 C6 C7 120.5(3)
C5 C6 H6A 119.7
C7 C6 H6A 119.7
C2 C7 C6 120.3(3)
C2 C7 H7A 119.8
C6 C7 H7A 119.8
C13 C8 C9 118.1(3)
C13 C8 C1 121.2(2)
C9 C8 C1 120.6(2)
C10 C9 C8 120.8(3)
C10 C9 H9A 119.6
C8 C9 H9A 119.6
C11 C10 C9 120.4(3)
C11 C10 H10A 119.8
C9 C10 H10A 119.8
C12 C11 C10 119.4(3)
C12 C11 H11A 120.3
C10 C11 H11A 120.3
C11 C12 C13 120.7(3)
C11 C12 H12A 119.6
C13 C12 H12A 119.6
C8 C13 C12 120.6(3)
C8 C13 H13A 119.7
C12 C13 H13A 119.7
C19 C14 C15 118.4(3)
C19 C14 C1 122.0(3)
C15 C14 C1 119.5(2)
C16 C15 C14 121.1(3)
C16 C15 H15A 119.5
C14 C15 H15A 119.5
C17 C16 C15 120.4(4)
C17 C16 H16A 119.8
C15 C16 H16A 119.8
C16 C17 C18 119.5(4)
C16 C17 H17A 120.3
C18 C17 H17A 120.3
C17 C18 C19 120.9(4)
C17 C18 H18A 119.5
C19 C18 H18A 119.5
C14 C19 C18 119.6(4)
C14 C19 H19A 120.2
C18 C19 H19A 120.2
N2 C20 C21 107.73(19)
N2 C20 C33 106.15(19)
C21 C20 C33 111.8(2)
N2 C20 C27 107.42(19)
C21 C20 C27 110.9(2)
C33 C20 C27 112.6(2)
C26 C21 C22 117.7(3)
C26 C21 C20 121.8(2)
C22 C21 C20 120.4(2)
C21 C22 C23 121.4(3)
C21 C22 H22A 119.3
C23 C22 H22A 119.3
C24 C23 C22 120.4(4)
C24 C23 H23A 119.8
C22 C23 H23A 119.8
C23 C24 C25 119.0(3)
C23 C24 H24A 120.5
C25 C24 H24A 120.5
C24 C25 C26 120.9(3)
C24 C25 H25A 119.6
C26 C25 H25A 119.6
C21 C26 C25 120.6(3)
C21 C26 H26A 119.7
C25 C26 H26A 119.7
C28 C27 C32 117.9(3)
C28 C27 C20 120.6(2)
C32 C27 C20 121.4(2)
C27 C28 C29 121.0(3)
C27 C28 H28A 119.5
C29 C28 H28A 119.5
C30 C29 C28 120.4(3)
C30 C29 H29A 119.8
C28 C29 H29A 119.8
C29 C30 C31 119.6(3)
C29 C30 H30A 120.2
C31 C30 H30A 120.2
C30 C31 C32 120.5(3)
C30 C31 H31A 119.8
C32 C31 H31A 119.8
C31 C32 C27 120.5(3)
C31 C32 H32A 119.8
C27 C32 H32A 119.8
C34 C33 C38 118.5(2)
C34 C33 C20 122.2(2)
C38 C33 C20 119.3(2)
C33 C34 C35 120.3(3)
C33 C34 H34A 119.8
C35 C34 H34A 119.8
C36 C35 C34 119.8(3)
C36 C35 H35A 120.1
C34 C35 H35A 120.1
C37 C36 C35 120.4(3)
C37 C36 H36A 119.8
C35 C36 H36A 119.8
C36 C37 C38 120.2(3)
C36 C37 H37A 119.9
C38 C37 H37A 119.9
C37 C38 C33 120.8(3)
C37 C38 H38A 119.6
C33 C38 H38A 119.6
C40 C39 C44 120.2(2)
C40 C39 S1 121.5(2)
C44 C39 S1 118.09(19)
O4 C40 C39 123.7(3)
O4 C40 C41 118.0(3)
C39 C40 C41 118.3(3)
C42 C41 C40 120.6(3)
C42 C41 H41A 119.7
C40 C41 H41A 119.7
C41 C42 C43 122.2(3)
C41 C42 H42A 118.9
C43 C42 H42A 118.9
C44 C43 C42 116.7(2)
C44 C43 C45 120.3(2)
C42 C43 C45 123.0(2)
C43 C44 C39 121.9(2)
C43 C44 H44A 119.0
C39 C44 H44A 119.0
C50 C45 C46 117.0(2)
C50 C45 C43 122.0(2)
C46 C45 C43 121.0(2)
C47 C46 C45 121.7(2)
C47 C46 H46A 119.1
C45 C46 H46A 119.1
C46 C47 C48 119.9(3)
C46 C47 S2 120.5(2)
C48 C47 S2 119.7(2)
O8 C48 C49 117.5(3)
O8 C48 C47 123.4(3)
C49 C48 C47 119.2(3)
C48 C49 C50 120.5(3)
C48 C49 H49A 119.7
C50 C49 H49A 119.7
C49 C50 C45 121.7(3)
C49 C50 H50A 119.1
C45 C50 H50A 119.1
O9 C51 H51A 109.5
O9 C51 H51B 109.5
H51A C51 H51B 109.5
O9 C51 H51C 109.5
H51A C51 H51C 109.5
H51B C51 H51C 109.5

loop_
_geom_bond_atom_site_label_1
_geom_bond_atom_site_label_2
_geom_bond_distance
S1 O1 1.421(2)
S1 O3 1.435(2)
S1 O2 1.442(2)
S1 C39 1.761(3)
S2 O6 1.429(2)
S2 O5 1.430(2)
S2 O7 1.451(2)
S2 C47 1.764(3)
O4 C40 1.357(3)
O4 H4O 0.85(2)
O8 C48 1.366(3)
O8 H8O 0.85(2)
O9 C51 1.428(4)
O9 H9O 0.85(2)
N1 C1 1.514(3)
N1 H1N1 0.86(3)
N1 H1N2 0.86(3)
N1 H1N3 0.86(3)
N2 C20 1.527(3)
N2 H2N1 0.86(3)
N2 H2N2 0.86(3)
N2 H2N3 0.86(3)
C1 C2 1.525(3)
C1 C14 1.528(3)
C1 C8 1.537(3)
C2 C7 1.376(4)
C2 C3 1.392(4)
C3 C4 1.373(4)
C3 H3A 0.9300
C4 C5 1.370(5)
C4 H4A 0.9300
C5 C6 1.362(5)
C5 H5A 0.9300
C6 C7 1.389(4)
C6 H6A 0.9300
C7 H7A 0.9300
C8 C13 1.378(4)
C8 C9 1.385(4)
C9 C10 1.384(4)
C9 H9A 0.9300
C10 C11 1.364(5)
C10 H10A 0.9300
C11 C12 1.363(5)
C11 H11A 0.9300
C12 C13 1.387(4)
C12 H12A 0.9300
C13 H13A 0.9300
C14 C19 1.365(4)
C14 C15 1.383(4)
C15 C16 1.378(4)
C15 H15A 0.9300
C16 C17 1.348(6)
C16 H16A 0.9300
C17 C18 1.360(6)
C17 H17A 0.9300
C18 C19 1.402(5)
C18 H18A 0.9300
C19 H19A 0.9300
C20 C21 1.528(3)
C20 C33 1.530(3)
C20 C27 1.530(3)
C21 C26 1.376(4)
C21 C22 1.376(4)
C22 C23 1.380(5)
C22 H22A 0.9300
C23 C24 1.361(5)
C23 H23A 0.9300
C24 C25 1.364(5)
C24 H24A 0.9300
C25 C26 1.387(4)
C25 H25A 0.9300
C26 H26A 0.9300
C27 C28 1.378(4)
C27 C32 1.392(4)
C28 C29 1.380(4)
C28 H28A 0.9300
C29 C30 1.361(5)
C29 H29A 0.9300
C30 C31 1.370(5)
C30 H30A 0.9300
C31 C32 1.378(4)
C31 H31A 0.9300
C32 H32A 0.9300
C33 C34 1.383(4)
C33 C38 1.390(4)
C34 C35 1.398(4)
C34 H34A 0.9300
C35 C36 1.372(4)
C35 H35A 0.9300
C36 C37 1.364(4)
C36 H36A 0.9300
C37 C38 1.380(4)
C37 H37A 0.9300
C38 H38A 0.9300
C39 C40 1.377(4)
C39 C44 1.391(3)
C40 C41 1.396(4)
C41 C42 1.365(4)
C41 H41A 0.9300
C42 C43 1.388(4)
C42 H42A 0.9300
C43 C44 1.384(3)
C43 C45 1.479(4)
C44 H44A 0.9300
C45 C50 1.393(3)
C45 C46 1.396(4)
C46 C47 1.383(3)
C46 H46A 0.9300
C47 C48 1.397(4)
C48 C49 1.375(4)
C49 C50 1.383(4)
C49 H49A 0.9300
C50 H50A 0.9300
C51 H51A 0.9600
C51 H51B 0.9600
C51 H51C 0.9600

loop_
_geom_hbond_atom_site_label_D
_geom_hbond_atom_site_label_H
_geom_hbond_atom_site_label_A
_geom_hbond_distance_DH
_geom_hbond_distance_HA
_geom_hbond_distance_DA
_geom_hbond_angle_DHA
_geom_hbond_site_symmetry_A
O4 H4O O2 0.85(2) 1.88(2) 2.683(3) 155(5) .
O8 H8O O7 0.85(2) 1.951(16) 2.783(4) 164(4) .
O9 H9O O2 0.85(2) 2.112(16) 2.922(3) 160(3) .
N1 H1N1 O3 0.86(3) 1.908(14) 2.745(3) 162(3) .
N1 H1N2 O9 0.86(3) 2.142(16) 2.957(3) 157(3) .
N1 H1N3 O1 0.86(3) 1.920(11) 2.775(3) 170(2) 2_656
N2 H2N1 O5 0.86(3) 1.961(10) 2.821(3) 175(3) .
N2 H2N2 O6 0.86(3) 1.937(11) 2.787(3) 168(2) 2_657
N2 H2N3 O9 0.86(3) 2.139(12) 2.980(3) 165(2) 2_656

loop_
_geom_torsion_atom_site_label_1
_geom_torsion_atom_site_label_2
_geom_torsion_atom_site_label_3
_geom_torsion_atom_site_label_4
_geom_torsion
N1 C1 C2 C7 122.6(3)
C14 C1 C2 C7 -120.3(3)
C8 C1 C2 C7 6.0(3)
N1 C1 C2 C3 -58.5(3)
C14 C1 C2 C3 58.6(3)
C8 C1 C2 C3 -175.1(2)
C7 C2 C3 C4 1.6(4)
C1 C2 C3 C4 -177.4(3)
C2 C3 C4 C5 -1.0(5)
C3 C4 C5 C6 -0.3(5)
C4 C5 C6 C7 1.1(5)
C3 C2 C7 C6 -0.8(4)
C1 C2 C7 C6 178.1(2)
C5 C6 C7 C2 -0.5(5)
N1 C1 C8 C13 136.6(3)
C2 C1 C8 C13 -107.5(3)
C14 C1 C8 C13 18.2(3)
N1 C1 C8 C9 -46.8(3)
C2 C1 C8 C9 69.0(3)
C14 C1 C8 C9 -165.3(2)
C13 C8 C9 C10 -0.3(4)
C1 C8 C9 C10 -176.9(3)
C8 C9 C10 C11 0.5(5)
C9 C10 C11 C12 -0.7(5)
C10 C11 C12 C13 0.6(6)
C9 C8 C13 C12 0.1(4)
C1 C8 C13 C12 176.8(3)
C11 C12 C13 C8 -0.3(5)
N1 C1 C14 C19 -35.5(4)
C2 C1 C14 C19 -151.1(3)
C8 C1 C14 C19 82.1(4)
N1 C1 C14 C15 147.1(3)
C2 C1 C14 C15 31.6(3)
C8 C1 C14 C15 -95.2(3)
C19 C14 C15 C16 -1.1(5)
C1 C14 C15 C16 176.3(3)
C14 C15 C16 C17 0.5(6)
C15 C16 C17 C18 0.9(7)
C16 C17 C18 C19 -1.8(8)
C15 C14 C19 C18 0.3(6)
C1 C14 C19 C18 -177.1(4)
C17 C18 C19 C14 1.1(8)
N2 C20 C21 C26 140.5(2)
C33 C20 C21 C26 24.2(3)
C27 C20 C21 C26 -102.3(3)
N2 C20 C21 C22 -43.6(3)
C33 C20 C21 C22 -159.8(3)
C27 C20 C21 C22 73.7(3)
C26 C21 C22 C23 -1.0(5)
C20 C21 C22 C23 -177.1(3)
C21 C22 C23 C24 0.5(7)
C22 C23 C24 C25 0.7(6)
C23 C24 C25 C26 -1.4(6)
C22 C21 C26 C25 0.3(5)
C20 C21 C26 C25 176.3(3)
C24 C25 C26 C21 0.9(5)
N2 C20 C27 C28 143.8(2)
C21 C20 C27 C28 26.3(3)
C33 C20 C27 C28 -99.7(3)
N2 C20 C27 C32 -39.5(3)
C21 C20 C27 C32 -157.0(2)
C33 C20 C27 C32 77.0(3)
C32 C27 C28 C29 1.2(4)
C20 C27 C28 C29 178.0(3)
C27 C28 C29 C30 1.2(5)
C28 C29 C30 C31 -2.3(6)
C29 C30 C31 C32 0.9(5)
C30 C31 C32 C27 1.5(4)
C28 C27 C32 C31 -2.5(4)
C20 C27 C32 C31 -179.3(2)
N2 C20 C33 C34 124.8(2)
C21 C20 C33 C34 -118.0(3)
C27 C20 C33 C34 7.6(3)
N2 C20 C33 C38 -55.6(3)
C21 C20 C33 C38 61.6(3)
C27 C20 C33 C38 -172.9(2)
C38 C33 C34 C35 0.1(4)
C20 C33 C34 C35 179.7(2)
C33 C34 C35 C36 -0.9(4)
C34 C35 C36 C37 1.0(5)
C35 C36 C37 C38 -0.4(5)
C36 C37 C38 C33 -0.4(4)
C34 C33 C38 C37 0.5(4)
C20 C33 C38 C37 -179.0(2)
O1 S1 C39 C40 148.6(2)
O3 S1 C39 C40 -91.7(3)
O2 S1 C39 C40 27.2(3)
O1 S1 C39 C44 -35.5(3)
O3 S1 C39 C44 84.2(2)
O2 S1 C39 C44 -156.9(2)
C44 C39 C40 O4 -179.2(3)
S1 C39 C40 O4 -3.3(4)
C44 C39 C40 C41 0.2(4)
S1 C39 C40 C41 176.1(2)
O4 C40 C41 C42 177.4(3)
C39 C40 C41 C42 -2.1(5)
C40 C41 C42 C43 1.8(5)
C41 C42 C43 C44 0.5(5)
C41 C42 C43 C45 179.4(3)
C42 C43 C44 C39 -2.3(4)
C45 C43 C44 C39 178.7(2)
C40 C39 C44 C43 2.0(4)
S1 C39 C44 C43 -174.0(2)
C44 C43 C45 C50 146.6(3)
C42 C43 C45 C50 -32.4(4)
C44 C43 C45 C46 -31.1(4)
C42 C43 C45 C46 149.9(3)
C50 C45 C46 C47 -2.6(4)
C43 C45 C46 C47 175.2(2)
C45 C46 C47 C48 1.6(4)
C45 C46 C47 S2 -178.32(19)
O6 S2 C47 C46 -17.2(3)
O5 S2 C47 C46 104.6(2)
O7 S2 C47 C46 -137.6(2)
O6 S2 C47 C48 162.9(2)
O5 S2 C47 C48 -75.3(2)
O7 S2 C47 C48 42.5(3)
C46 C47 C48 O8 179.5(2)
S2 C47 C48 O8 -0.7(4)
C46 C47 C48 C49 0.4(4)
S2 C47 C48 C49 -179.7(2)
O8 C48 C49 C50 179.7(3)
C47 C48 C49 C50 -1.2(4)
C48 C49 C50 C45 0.1(4)
C46 C45 C50 C49 1.8(4)
C43 C45 C50 C49 -176.0(3)
